data_1547392
loop_
_publ_author_name
'Zhou, Junfei'
'Sun, Na'
'Zhang, Hanqi'
'Zheng, Guijuan'
'Liu, Junjun'
'Yao, Guangmin'

_publ_section_title
;
 Rhodomollacetals A-C, PTP1B Inhibitory Diterpenoids with a
 2,3:5,6-Di-seco-grayanane Skeleton from the Leaves of Rhododendron molle.
;
_journal_issue 19
_journal_name_full 'Organic letters'
_journal_page_first 5352
_journal_page_last 5355
_journal_paper_doi 10.1021/acs.orglett.7b02633
_journal_volume 19
_journal_year 2017
_chemical_absolute_configuration ad
_chemical_formula_moiety 'C21 H32 O7'
_chemical_formula_sum 'C21 H32 O7'
_chemical_formula_weight 396.46
_space_group_crystal_system orthorhombic
_space_group_IT_number 19
_space_group_name_Hall 'P 2ac 2ab'
_space_group_name_H-M_alt 'P 21 21 21'
_symmetry_space_group_name_Hall 'P 2ac 2ab'
_symmetry_space_group_name_H-M 'P 21 21 21'
_atom_sites_solution_hydrogens geom
_audit_creation_method SHELXL-2014/7
_cell_angle_alpha 90
_cell_angle_beta 90
_cell_angle_gamma 90
_cell_formula_units_Z 4
_cell_length_a 25.6570(17)
_cell_length_b 6.1824(4)
_cell_length_c 12.8915(7)
_cell_measurement_reflns_used 3957
_cell_measurement_temperature 297(2)
_cell_measurement_theta_max 64.65
_cell_measurement_theta_min 5.97
_cell_volume 2044.9(2)
_computing_cell_refinement 'Bruker SAINT'
_computing_data_collection 'Bruker APEX2'
_computing_data_reduction 'Bruker SAINT'
_computing_molecular_graphics 'Bruker SHELXTL'
_computing_publication_material 'Bruker SHELXTL'
_computing_structure_refinement 'SHELXL-2014/7 (Sheldrick, 2014)'
_computing_structure_solution 'SHELXS-97 (Sheldrick, 2008)'
_diffrn_ambient_temperature 297(2)
_diffrn_measured_fraction_theta_full 0.960
_diffrn_measured_fraction_theta_max 0.960
_diffrn_measurement_device_type 'Bruker APEX-II CCD'
_diffrn_measurement_method '\f and \w scans'
_diffrn_radiation_type CuK\a
_diffrn_radiation_wavelength 1.54178
_diffrn_reflns_av_R_equivalents 0.0392
_diffrn_reflns_av_unetI/netI 0.0469
_diffrn_reflns_Laue_measured_fraction_full 0.960
_diffrn_reflns_Laue_measured_fraction_max 0.960
_diffrn_reflns_limit_h_max 27
_diffrn_reflns_limit_h_min -29
_diffrn_reflns_limit_k_max 6
_diffrn_reflns_limit_k_min -7
_diffrn_reflns_limit_l_max 14
_diffrn_reflns_limit_l_min -14
_diffrn_reflns_number 8505
_diffrn_reflns_point_group_measured_fraction_full 0.952
_diffrn_reflns_point_group_measured_fraction_max 0.952
_diffrn_reflns_theta_full 62.463
_diffrn_reflns_theta_max 62.463
_diffrn_reflns_theta_min 6.210
_exptl_absorpt_coefficient_mu 0.790
_exptl_absorpt_correction_type none
_exptl_crystal_colour colorless
_exptl_crystal_density_diffrn 1.288
_exptl_crystal_description block
_exptl_crystal_F_000 856
_exptl_crystal_size_max 0.120
_exptl_crystal_size_mid 0.100
_exptl_crystal_size_min 0.100
_refine_diff_density_max 0.454
_refine_diff_density_min -0.289
_refine_diff_density_rms 0.086
_refine_ls_abs_structure_details
; 
 Flack x determined using 1062 quotients [(I+)-(I-)]/[(I+)+(I-)] 
 (Parsons, Flack and Wagner, Acta Cryst. B69 (2013) 249-259). 
;
_refine_ls_abs_structure_Flack -0.12(11)
_refine_ls_extinction_method none
_refine_ls_goodness_of_fit_ref 1.045
_refine_ls_hydrogen_treatment constr
_refine_ls_matrix_type full
_refine_ls_number_parameters 259
_refine_ls_number_reflns 3097
_refine_ls_number_restraints 0
_refine_ls_restrained_S_all 1.045
_refine_ls_R_factor_all 0.0876
_refine_ls_R_factor_gt 0.0847
_refine_ls_shift/su_max 0.000
_refine_ls_shift/su_mean 0.000
_refine_ls_structure_factor_coef Fsqd
_refine_ls_weighting_details 'w=1/[\s^2^(Fo^2^)+(0.1544P)^2^+3.9088P] where P=(Fo^2^+2Fc^2^)/3'
_refine_ls_weighting_scheme calc
_refine_ls_wR_factor_gt 0.2608
_refine_ls_wR_factor_ref 0.2636
_reflns_Friedel_coverage 0.691
_reflns_Friedel_fraction_full 0.941
_reflns_Friedel_fraction_max 0.941
_reflns_number_gt 2887
_reflns_number_total 3097
_reflns_threshold_expression 'I > 2\s(I)'
_cod_data_source_file ol7b02633_si_002.cif
_cod_data_source_block T
_cod_depositor_comments 'Adding full bibliography for 1547392--1547393.cif.'
_cod_database_code 1547392
_shelx_shelxl_version_number 2014/7
_shelx_space_group_comment
; 
The symmetry employed for this shelxl refinement is uniquely defined 
by the following loop, which should always be used as a source of 
symmetry information in preference to the above space-group names. 
They are only intended as comments. 
;
_shelx_estimated_absorpt_t_min 0.911
_shelx_estimated_absorpt_t_max 0.925

loop_
_space_group_symop_operation_xyz
'x, y, z'
'x+1/2, -y+1/2, -z'
'-x, y+1/2, -z+1/2'
'-x+1/2, -y, z+1/2'

loop_
_atom_site_label
_atom_site_type_symbol
_atom_site_fract_x
_atom_site_fract_y
_atom_site_fract_z
_atom_site_U_iso_or_equiv
_atom_site_adp_type
_atom_site_occupancy
_atom_site_site_symmetry_order
_atom_site_calc_flag
_atom_site_refinement_flags_posn
_atom_site_refinement_flags_adp
C1 C 0.1262(3) -0.0591(13) 0.4920(5) 0.0410(17) Uani 1 1 d . .
H1 H 0.1501 -0.1820 0.4990 0.049 Uiso 1 1 calc R U
C2 C 0.1025(3) -0.0791(14) 0.3807(6) 0.0458(18) Uani 1 1 d . .
H2 H 0.1009 -0.2326 0.3620 0.055 Uiso 1 1 calc R U
C3 C 0.0164(3) -0.0822(15) 0.4482(7) 0.053(2) Uani 1 1 d . .
H3 H -0.0188 -0.0286 0.4331 0.063 Uiso 1 1 calc R U
C4 C 0.0301(3) -0.0222(15) 0.5595(6) 0.0490(19) Uani 1 1 d . .
C5 C 0.0865(3) -0.0879(13) 0.5768(6) 0.0451(18) Uani 1 1 d . .
C6 C 0.1427(4) 0.2523(15) 0.3269(6) 0.052(2) Uani 1 1 d . .
H6 H 0.1183 0.3394 0.2860 0.063 Uiso 1 1 calc R U
C7 C 0.1979(3) 0.3005(16) 0.2913(6) 0.052(2) Uani 1 1 d . .
H7A H 0.2005 0.4523 0.2730 0.062 Uiso 1 1 calc R U
H7B H 0.2054 0.2164 0.2295 0.062 Uiso 1 1 calc R U
C8 C 0.2387(3) 0.2488(13) 0.3740(6) 0.0435(17) Uani 1 1 d . .
C9 C 0.2163(3) 0.0837(12) 0.4538(6) 0.0396(17) Uani 1 1 d . .
H9 H 0.2106 -0.0491 0.4139 0.048 Uiso 1 1 calc R U
C10 C 0.1614(3) 0.1458(13) 0.4970(5) 0.0417(17) Uani 1 1 d . .
C11 C 0.2566(3) 0.0209(14) 0.5375(6) 0.0464(18) Uani 1 1 d . .
H11A H 0.2382 -0.0392 0.5966 0.056 Uiso 1 1 calc R U
H11B H 0.2790 -0.0915 0.5099 0.056 Uiso 1 1 calc R U
C12 C 0.2907(4) 0.2079(17) 0.5752(7) 0.059(2) Uani 1 1 d . .
H12A H 0.3215 0.1500 0.6088 0.070 Uiso 1 1 calc R U
H12B H 0.2715 0.2920 0.6260 0.070 Uiso 1 1 calc R U
C13 C 0.3074(4) 0.3565(16) 0.4852(7) 0.057(2) Uani 1 1 d . .
H13 H 0.3297 0.4733 0.5113 0.069 Uiso 1 1 calc R U
C14 C 0.2598(4) 0.4502(12) 0.4317(7) 0.0495(19) Uani 1 1 d . .
H14 H 0.2344 0.5005 0.4832 0.059 Uiso 1 1 calc R U
C15 C 0.2891(3) 0.1566(13) 0.3279(6) 0.0465(19) Uani 1 1 d . .
H15A H 0.2935 0.2063 0.2571 0.056 Uiso 1 1 calc R U
H15B H 0.2878 -0.0002 0.3277 0.056 Uiso 1 1 calc R U
C16 C 0.3350(3) 0.2364(15) 0.3963(7) 0.054(2) Uani 1 1 d . .
C17 C 0.3745(4) 0.0634(19) 0.4272(10) 0.074(3) Uani 1 1 d . .
H17A H 0.3934 0.0170 0.3669 0.111 Uiso 1 1 calc R U
H17B H 0.3565 -0.0578 0.4570 0.111 Uiso 1 1 calc R U
H17C H 0.3984 0.1222 0.4771 0.111 Uiso 1 1 calc R U
C18 C -0.0051(4) -0.1312(18) 0.6394(7) 0.061(2) Uani 1 1 d . .
H18A H 0.0050 -0.2799 0.6472 0.091 Uiso 1 1 calc R U
H18B H -0.0406 -0.1240 0.6164 0.091 Uiso 1 1 calc R U
H18C H -0.0018 -0.0584 0.7048 0.091 Uiso 1 1 calc R U
C19 C 0.0264(4) 0.2266(17) 0.5702(9) 0.068(3) Uani 1 1 d . .
H19A H -0.0088 0.2720 0.5566 0.102 Uiso 1 1 calc R U
H19B H 0.0495 0.2938 0.5214 0.102 Uiso 1 1 calc R U
H19C H 0.0360 0.2682 0.6394 0.102 Uiso 1 1 calc R U
C20 C 0.1621(3) 0.2518(15) 0.6034(6) 0.051(2) Uani 1 1 d . .
H20A H 0.1823 0.3823 0.6005 0.077 Uiso 1 1 calc R U
H20B H 0.1773 0.1544 0.6528 0.077 Uiso 1 1 calc R U
H20C H 0.1271 0.2856 0.6240 0.077 Uiso 1 1 calc R U
C21 C -0.0043(5) -0.390(2) 0.3491(7) 0.082(3) Uani 1 1 d . .
H21A H -0.0393 -0.3382 0.3401 0.123 Uiso 1 1 calc R U
H21B H -0.0043 -0.5451 0.3506 0.123 Uiso 1 1 calc R U
H21C H 0.0169 -0.3407 0.2924 0.123 Uiso 1 1 calc R U
O1 O 0.0514(2) 0.0088(11) 0.3757(4) 0.0520(14) Uani 1 1 d . .
O2 O 0.0998(2) -0.1681(12) 0.6599(4) 0.0620(17) Uani 1 1 d . .
O3 O 0.0159(3) -0.3110(11) 0.4419(5) 0.0648(18) Uani 1 1 d . .
O4 O 0.1327(2) 0.0279(10) 0.3077(4) 0.0532(15) Uani 1 1 d . .
O5 O 0.1370(2) 0.3050(8) 0.4315(4) 0.0474(13) Uani 1 1 d . .
O6 O 0.2716(3) 0.6189(10) 0.3597(6) 0.072(2) Uani 1 1 d . .
H6A H 0.3030 0.6443 0.3612 0.108 Uiso 1 1 calc R U
O7 O 0.3638(3) 0.4056(11) 0.3413(5) 0.0657(18) Uani 1 1 d . .
H7 H 0.3759 0.3559 0.2875 0.099 Uiso 1 1 calc R U

loop_
_atom_site_aniso_label
_atom_site_aniso_U_11
_atom_site_aniso_U_22
_atom_site_aniso_U_33
_atom_site_aniso_U_23
_atom_site_aniso_U_13
_atom_site_aniso_U_12
C1 0.049(4) 0.043(4) 0.031(4) -0.003(3) 0.001(3) 0.004(3)
C2 0.057(5) 0.050(5) 0.029(4) -0.002(3) -0.001(3) 0.000(4)
C3 0.049(5) 0.062(5) 0.047(5) 0.006(4) -0.002(4) -0.001(4)
C4 0.046(4) 0.061(5) 0.040(4) 0.003(4) 0.006(3) 0.003(4)
C5 0.051(4) 0.045(4) 0.039(4) 0.001(4) 0.001(3) 0.001(3)
C6 0.065(5) 0.055(5) 0.036(4) 0.009(4) 0.003(4) 0.003(4)
C7 0.054(5) 0.060(5) 0.040(4) 0.010(4) 0.006(3) 0.004(4)
C8 0.057(4) 0.037(4) 0.037(4) 0.003(3) 0.012(3) 0.000(3)
C9 0.054(4) 0.035(4) 0.030(3) -0.001(3) 0.001(3) 0.001(3)
C10 0.051(4) 0.046(4) 0.028(3) 0.001(3) 0.005(3) 0.005(3)
C11 0.041(4) 0.053(4) 0.045(4) 0.010(4) 0.004(3) -0.002(4)
C12 0.062(5) 0.072(6) 0.042(4) -0.003(4) -0.004(4) -0.013(5)
C13 0.069(6) 0.057(5) 0.046(5) -0.012(4) 0.002(4) -0.017(4)
C14 0.065(5) 0.035(4) 0.048(4) -0.003(4) 0.016(4) -0.001(4)
C15 0.053(4) 0.037(4) 0.049(5) -0.005(4) 0.006(4) -0.002(3)
C16 0.059(5) 0.048(5) 0.056(5) -0.003(4) 0.008(4) -0.011(4)
C17 0.049(5) 0.088(7) 0.085(7) 0.005(6) 0.010(5) 0.002(5)
C18 0.060(5) 0.084(7) 0.038(4) 0.000(4) 0.017(4) -0.001(5)
C19 0.065(6) 0.068(6) 0.071(6) -0.001(5) 0.009(5) 0.024(5)
C20 0.057(5) 0.059(5) 0.038(4) -0.009(4) 0.009(4) -0.004(4)
C21 0.104(8) 0.101(9) 0.041(5) -0.003(6) -0.021(5) -0.028(7)
O1 0.051(3) 0.067(4) 0.038(3) 0.013(3) -0.006(2) 0.001(3)
O2 0.059(4) 0.087(5) 0.040(3) 0.017(3) 0.000(3) -0.001(3)
O3 0.084(5) 0.065(4) 0.045(3) 0.002(3) -0.015(3) -0.014(3)
O4 0.064(3) 0.065(4) 0.031(3) -0.002(3) 0.004(2) 0.000(3)
O5 0.057(3) 0.044(3) 0.041(3) 0.004(2) 0.000(2) 0.008(2)
O6 0.091(5) 0.040(3) 0.085(5) 0.002(3) 0.027(4) -0.012(3)
O7 0.075(4) 0.063(4) 0.060(4) -0.010(3) 0.022(3) -0.022(3)

loop_
_atom_type_symbol
_atom_type_description
_atom_type_scat_dispersion_real
_atom_type_scat_dispersion_imag
_atom_type_scat_source
C C 0.0181 0.0091 'International Tables Vol C Tables 4.2.6.8 and 6.1.1.4'
H H 0.0000 0.0000 'International Tables Vol C Tables 4.2.6.8 and 6.1.1.4'
O O 0.0492 0.0322 'International Tables Vol C Tables 4.2.6.8 and 6.1.1.4'

loop_
_geom_angle_atom_site_label_1
_geom_angle_atom_site_label_2
_geom_angle_atom_site_label_3
_geom_angle
C5 C1 C10 117.3(6)
C5 C1 C2 113.2(7)
C10 C1 C2 109.1(6)
C5 C1 H1 105.4
C10 C1 H1 105.4
C2 C1 H1 105.4
O4 C2 O1 107.6(6)
O4 C2 C1 111.6(6)
O1 C2 C1 111.8(6)
O4 C2 H2 108.6
O1 C2 H2 108.6
C1 C2 H2 108.6
O1 C3 O3 111.4(7)
O1 C3 C4 112.3(7)
O3 C3 C4 107.4(7)
O1 C3 H3 108.5
O3 C3 H3 108.5
C4 C3 H3 108.5
C5 C4 C3 107.1(7)
C5 C4 C18 110.3(7)
C3 C4 C18 113.0(7)
C5 C4 C19 108.2(8)
C3 C4 C19 108.2(8)
C18 C4 C19 110.0(8)
O2 C5 C1 119.5(7)
O2 C5 C4 120.1(7)
C1 C5 C4 120.4(7)
O5 C6 O4 112.0(7)
O5 C6 C7 110.2(7)
O4 C6 C7 107.8(8)
O5 C6 H6 108.9
O4 C6 H6 108.9
C7 C6 H6 108.9
C6 C7 C8 112.8(7)
C6 C7 H7A 109.0
C8 C7 H7A 109.0
C6 C7 H7B 109.0
C8 C7 H7B 109.0
H7A C7 H7B 107.8
C7 C8 C15 112.7(7)
C7 C8 C14 114.0(7)
C15 C8 C14 101.1(7)
C7 C8 C9 110.2(7)
C15 C8 C9 108.9(6)
C14 C8 C9 109.7(6)
C11 C9 C8 112.3(7)
C11 C9 C10 114.6(6)
C8 C9 C10 114.0(6)
C11 C9 H9 104.9
C8 C9 H9 104.9
C10 C9 H9 104.9
O5 C10 C20 103.8(6)
O5 C10 C1 106.2(6)
C20 C10 C1 113.2(6)
O5 C10 C9 110.6(6)
C20 C10 C9 114.7(7)
C1 C10 C9 108.0(6)
C12 C11 C9 114.5(7)
C12 C11 H11A 108.6
C9 C11 H11A 108.6
C12 C11 H11B 108.6
C9 C11 H11B 108.6
H11A C11 H11B 107.6
C11 C12 C13 111.8(7)
C11 C12 H12A 109.3
C13 C12 H12A 109.3
C11 C12 H12B 109.3
C13 C12 H12B 109.3
H12A C12 H12B 107.9
C14 C13 C16 102.5(7)
C14 C13 C12 110.2(8)
C16 C13 C12 113.6(8)
C14 C13 H13 110.1
C16 C13 H13 110.1
C12 C13 H13 110.1
O6 C14 C13 113.7(7)
O6 C14 C8 110.4(7)
C13 C14 C8 101.1(6)
O6 C14 H14 110.4
C13 C14 H14 110.4
C8 C14 H14 110.4
C8 C15 C16 107.6(7)
C8 C15 H15A 110.2
C16 C15 H15A 110.2
C8 C15 H15B 110.2
C16 C15 H15B 110.2
H15A C15 H15B 108.5
O7 C16 C17 107.0(7)
O7 C16 C13 104.4(7)
C17 C16 C13 116.7(8)
O7 C16 C15 109.6(7)
C17 C16 C15 115.4(8)
C13 C16 C15 103.1(7)
C16 C17 H17A 109.5
C16 C17 H17B 109.5
H17A C17 H17B 109.5
C16 C17 H17C 109.5
H17A C17 H17C 109.5
H17B C17 H17C 109.5
C4 C18 H18A 109.5
C4 C18 H18B 109.5
H18A C18 H18B 109.5
C4 C18 H18C 109.5
H18A C18 H18C 109.5
H18B C18 H18C 109.5
C4 C19 H19A 109.5
C4 C19 H19B 109.5
H19A C19 H19B 109.5
C4 C19 H19C 109.5
H19A C19 H19C 109.5
H19B C19 H19C 109.5
C10 C20 H20A 109.5
C10 C20 H20B 109.5
H20A C20 H20B 109.5
C10 C20 H20C 109.5
H20A C20 H20C 109.5
H20B C20 H20C 109.5
O3 C21 H21A 109.5
O3 C21 H21B 109.5
H21A C21 H21B 109.5
O3 C21 H21C 109.5
H21A C21 H21C 109.5
H21B C21 H21C 109.5
C3 O1 C2 113.8(6)
C21 O3 C3 113.7(8)
C2 O4 C6 116.4(6)
C6 O5 C10 111.1(6)
C14 O6 H6A 109.5
C16 O7 H7 109.5

loop_
_geom_bond_atom_site_label_1
_geom_bond_atom_site_label_2
_geom_bond_distance
C1 C5 1.506(11)
C1 C10 1.557(12)
C1 C2 1.563(10)
C1 H1 0.9800
C2 O4 1.387(10)
C2 O1 1.422(10)
C2 H2 0.9800
C3 O1 1.413(10)
C3 O3 1.417(11)
C3 C4 1.523(12)
C3 H3 0.9800
C4 C5 1.517(12)
C4 C18 1.527(12)
C4 C19 1.548(14)
C5 O2 1.228(10)
C6 O5 1.395(10)
C6 O4 1.432(12)
C6 C7 1.519(12)
C6 H6 0.9800
C7 C8 1.528(12)
C7 H7A 0.9700
C7 H7B 0.9700
C8 C15 1.531(11)
C8 C14 1.548(11)
C8 C9 1.560(10)
C9 C11 1.543(11)
C9 C10 1.562(11)
C9 H9 0.9800
C10 O5 1.441(9)
C10 C20 1.520(11)
C11 C12 1.529(13)
C11 H11A 0.9700
C11 H11B 0.9700
C12 C13 1.541(13)
C12 H12A 0.9700
C12 H12B 0.9700
C13 C14 1.518(14)
C13 C16 1.538(13)
C13 H13 0.9800
C14 O6 1.429(10)
C14 H14 0.9800
C15 C16 1.552(12)
C15 H15A 0.9700
C15 H15B 0.9700
C16 O7 1.464(10)
C16 C17 1.525(14)
C17 H17A 0.9600
C17 H17B 0.9600
C17 H17C 0.9600
C18 H18A 0.9600
C18 H18B 0.9600
C18 H18C 0.9600
C19 H19A 0.9600
C19 H19B 0.9600
C19 H19C 0.9600
C20 H20A 0.9600
C20 H20B 0.9600
C20 H20C 0.9600
C21 O3 1.392(11)
C21 H21A 0.9600
C21 H21B 0.9600
C21 H21C 0.9600
O6 H6A 0.8200
O7 H7 0.8200

loop_
_geom_torsion_atom_site_label_1
_geom_torsion_atom_site_label_2
_geom_torsion_atom_site_label_3
_geom_torsion_atom_site_label_4
_geom_torsion
C5 C1 C2 O4 156.3(7)
C10 C1 C2 O4 23.6(9)
C5 C1 C2 O1 35.8(9)
C10 C1 C2 O1 -96.9(7)
O1 C3 C4 C5 -54.6(9)
O3 C3 C4 C5 68.2(9)
O1 C3 C4 C18 -176.2(8)
O3 C3 C4 C18 -53.4(10)
O1 C3 C4 C19 61.8(9)
O3 C3 C4 C19 -175.3(7)
C10 C1 C5 O2 -82.9(10)
C2 C1 C5 O2 148.5(8)
C10 C1 C5 C4 98.1(9)
C2 C1 C5 C4 -30.4(10)
C3 C4 C5 O2 -140.6(8)
C18 C4 C5 O2 -17.3(12)
C19 C4 C5 O2 103.0(10)
C3 C4 C5 C1 38.3(10)
C18 C4 C5 C1 161.6(7)
C19 C4 C5 C1 -78.1(10)
O5 C6 C7 C8 37.5(10)
O4 C6 C7 C8 -85.0(8)
C6 C7 C8 C15 143.2(8)
C6 C7 C8 C14 -102.4(9)
C6 C7 C8 C9 21.5(10)
C7 C8 C9 C11 178.4(7)
C15 C8 C9 C11 54.4(8)
C14 C8 C9 C11 -55.3(8)
C7 C8 C9 C10 -49.2(8)
C15 C8 C9 C10 -173.2(6)
C14 C8 C9 C10 77.1(8)
C5 C1 C10 O5 -95.6(7)
C2 C1 C10 O5 34.8(8)
C5 C1 C10 C20 17.7(10)
C2 C1 C10 C20 148.1(7)
C5 C1 C10 C9 145.8(7)
C2 C1 C10 C9 -83.8(7)
C11 C9 C10 O5 148.6(6)
C8 C9 C10 O5 17.3(9)
C11 C9 C10 C20 31.6(9)
C8 C9 C10 C20 -99.7(8)
C11 C9 C10 C1 -95.6(8)
C8 C9 C10 C1 133.1(6)
C8 C9 C11 C12 39.0(9)
C10 C9 C11 C12 -93.1(8)
C9 C11 C12 C13 -40.3(11)
C11 C12 C13 C14 59.3(10)
C11 C12 C13 C16 -55.1(11)
C16 C13 C14 O6 -69.2(8)
C12 C13 C14 O6 169.5(7)
C16 C13 C14 C8 49.0(8)
C12 C13 C14 C8 -72.2(8)
C7 C8 C14 O6 -45.3(9)
C15 C8 C14 O6 75.8(8)
C9 C8 C14 O6 -169.4(7)
C7 C8 C14 C13 -166.0(6)
C15 C8 C14 C13 -44.9(7)
C9 C8 C14 C13 69.9(8)
C7 C8 C15 C16 146.5(7)
C14 C8 C15 C16 24.5(8)
C9 C8 C15 C16 -91.0(8)
C14 C13 C16 O7 81.5(8)
C12 C13 C16 O7 -159.6(7)
C14 C13 C16 C17 -160.7(8)
C12 C13 C16 C17 -41.8(11)
C14 C13 C16 C15 -33.0(8)
C12 C13 C16 C15 85.8(9)
C8 C15 C16 O7 -105.9(8)
C8 C15 C16 C17 133.2(8)
C8 C15 C16 C13 4.8(9)
O3 C3 O1 C2 -52.5(9)
C4 C3 O1 C2 68.0(9)
O4 C2 O1 C3 -178.6(6)
C1 C2 O1 C3 -55.8(9)
O1 C3 O3 C21 -66.4(11)
C4 C3 O3 C21 170.3(8)
O1 C2 O4 C6 67.2(8)
C1 C2 O4 C6 -55.7(9)
O5 C6 O4 C2 21.9(10)
C7 C6 O4 C2 143.3(7)
O4 C6 O5 C10 44.5(9)
C7 C6 O5 C10 -75.5(9)
C20 C10 O5 C6 167.9(7)
C1 C10 O5 C6 -72.5(8)
C9 C10 O5 C6 44.4(9)
